data_7224642
loop_
_publ_author_name
'Shang, Hai'
'Tian, Yu'
'Luo, Jun'
'Li, Ling-Yu'
'Tang, Yefeng'
'Zou, Zhong-Mei'

_publ_section_title
;
 Rhodium(II)-Catalyzed Intramolecular Annulation of
 1-Sulfonyl-1,2,3-Triazoles with Indoles: Facile Synthesis of
 Functionalized Tetrahydro-\b-Carbolines
;
_journal_name_full 'RSC Adv.'
_journal_paper_doi 10.1039/C6RA02923J
_journal_year 2016
_chemical_formula_moiety 'C27 H29 N3 O4 S2, C H2 Cl2'
_chemical_formula_sum 'C28 H31 Cl2 N3 O4 S2'
_chemical_formula_weight 608.58
_chemical_name_systematic
;
 ? 
;
_space_group_crystal_system triclinic
_space_group_IT_number 2
_space_group_name_Hall '-P 1'
_space_group_name_H-M_alt 'P -1'
_symmetry_space_group_name_Hall '-P 1'
_symmetry_space_group_name_H-M 'P -1'
_atom_sites_solution_hydrogens geom
_atom_sites_solution_primary direct
_atom_sites_solution_secondary difmap
_audit_creation_date 2015-10-30
_audit_creation_method
;
  Olex2 1.1
  (compiled 2011.02.15 svn.r1672, GUI svn.r3494)
;
_audit_update_record
;
2016-01-21 deposited with the CCDC.
2016-03-15 downloaded from the CCDC.
;
_cell_angle_alpha 71.536(4)
_cell_angle_beta 83.542(4)
_cell_angle_gamma 81.195(4)
_cell_formula_units_Z 2
_cell_length_a 9.7402(4)
_cell_length_b 11.9977(7)
_cell_length_c 13.1123(5)
_cell_measurement_reflns_used 3868
_cell_measurement_temperature 106.6
_cell_measurement_theta_max 29.4781
_cell_measurement_theta_min 3.1674
_cell_volume 1432.94(12)
_computing_cell_refinement
;
CrysAlisPro, Agilent Technologies,
Version 1.171.35.11 (release 16-05-2011 CrysAlis171 .NET)
(compiled May 16 2011,17:55:39)
;
_computing_data_collection
;
CrysAlisPro, Agilent Technologies,
Version 1.171.35.11 (release 16-05-2011 CrysAlis171 .NET)
(compiled May 16 2011,17:55:39)
;
_computing_data_reduction
;
CrysAlisPro, Agilent Technologies,
Version 1.171.35.11 (release 16-05-2011 CrysAlis171 .NET)
(compiled May 16 2011,17:55:39)
;
_computing_molecular_graphics
;
O. V. Dolomanov, L. J. Bourhis, R. J. Gildea, J. A. K. Howard and H. Puschmann,
OLEX2: a complete structure solution, refinement and analysis program.
J. Appl. Cryst. (2009). 42, 339-341.
;
_computing_publication_material
;
O. V. Dolomanov, L. J. Bourhis, R. J. Gildea, J. A. K. Howard and H. Puschmann,
OLEX2: a complete structure solution, refinement and analysis program.
J. Appl. Cryst. (2009). 42, 339-341.
;
_computing_structure_refinement 'SHELXL-97 (Sheldrick, 1997)'
_computing_structure_solution 'A short history of SHELX (Sheldrick, 2007)/Bruker'
_diffrn_ambient_temperature 106.6
_diffrn_detector_area_resol_mean 16.0971
_diffrn_measured_fraction_theta_full 0.998
_diffrn_measured_fraction_theta_max 0.998
_diffrn_measurement_details
;
  1 omega  -46.00  -11.00   1.0000    2.2600
omega____ theta____ kappa____ phi______ frames
    -       18.8897  -77.0000  120.0000 35

  2 omega  -30.00   37.00   1.0000    2.2600
omega____ theta____ kappa____ phi______ frames
    -       18.8897  -37.0000  -30.0000 67

  3 omega   -4.00   28.00   1.0000    2.2600
omega____ theta____ kappa____ phi______ frames
    -       18.8897   77.0000    0.0000 32

  4 omega    4.00   46.00   1.0000    2.2600
omega____ theta____ kappa____ phi______ frames
    -       18.8897   67.0000   89.0000 42

  5 omega  -40.00   38.00   1.0000    2.2600
omega____ theta____ kappa____ phi______ frames
    -       18.8897  -67.0000  136.0000 78

  6 omega   -8.00   86.00   1.0000    2.2600
omega____ theta____ kappa____ phi______ frames
    -       18.8897   77.0000 -120.0000 94
;
_diffrn_measurement_device_type 'Xcalibur, Eos, Gemini'
_diffrn_measurement_method '\w scans'
_diffrn_orient_matrix_UB_11 0.0480116000
_diffrn_orient_matrix_UB_12 -0.0137892000
_diffrn_orient_matrix_UB_13 -0.0404236000
_diffrn_orient_matrix_UB_21 0.0176100000
_diffrn_orient_matrix_UB_22 0.0586424000
_diffrn_orient_matrix_UB_23 -0.0170560000
_diffrn_orient_matrix_UB_31 0.0532957000
_diffrn_orient_matrix_UB_32 -0.0178042000
_diffrn_orient_matrix_UB_33 0.0366425000
_diffrn_radiation_monochromator graphite
_diffrn_radiation_type 'Mo K\a'
_diffrn_radiation_wavelength 0.7107
_diffrn_reflns_av_R_equivalents 0.0244
_diffrn_reflns_av_unetI/netI 0.0445
_diffrn_reflns_limit_h_max 12
_diffrn_reflns_limit_h_min -12
_diffrn_reflns_limit_k_max 14
_diffrn_reflns_limit_k_min -10
_diffrn_reflns_limit_l_max 16
_diffrn_reflns_limit_l_min -16
_diffrn_reflns_number 9944
_diffrn_reflns_theta_full 26.00
_diffrn_reflns_theta_max 26.00
_diffrn_reflns_theta_min 3.17
_diffrn_source 'Enhance (Mo) X-ray Source'
_exptl_absorpt_coefficient_mu 0.412
_exptl_absorpt_correction_T_max 1.00000
_exptl_absorpt_correction_T_min 0.91191
_exptl_absorpt_correction_type multi-scan
_exptl_absorpt_process_details
;
CrysAlisPro, Agilent Technologies,
Version 1.171.35.11 (release 16-05-2011 CrysAlis171 .NET)
(compiled May 16 2011,17:55:39)
Empirical absorption correction using spherical harmonics,
 implemented in SCALE3 ABSPACK scaling algorithm.
;
_exptl_crystal_density_diffrn 1.410
_exptl_crystal_density_method 'not measured'
_exptl_crystal_F_000 636
_exptl_crystal_size_max 0.55
_exptl_crystal_size_mid 0.45
_exptl_crystal_size_min 0.45
_refine_diff_density_max 0.395
_refine_diff_density_min -0.392
_refine_diff_density_rms 0.057
_refine_ls_extinction_method none
_refine_ls_goodness_of_fit_ref 1.036
_refine_ls_hydrogen_treatment mixed
_refine_ls_matrix_type full
_refine_ls_number_parameters 355
_refine_ls_number_reflns 5606
_refine_ls_number_restraints 0
_refine_ls_restrained_S_all 1.036
_refine_ls_R_factor_all 0.0485
_refine_ls_R_factor_gt 0.0383
_refine_ls_shift/su_max 0.001
_refine_ls_shift/su_mean 0.000
_refine_ls_structure_factor_coef Fsqd
_refine_ls_weighting_details 'calc w=1/[\s^2^(Fo^2^)+(0.0302P)^2^+0.8549P] where P=(Fo^2^+2Fc^2^)/3'
_refine_ls_weighting_scheme calc
_refine_ls_wR_factor_gt 0.0843
_refine_ls_wR_factor_ref 0.0899
_reflns_number_gt 4708
_reflns_number_total 5606
_reflns_threshold_expression >2sigma(I)
_cod_data_source_file c6ra02923j2.cif
_cod_data_source_block exp_3565
_cod_original_cell_volume 1432.95(12)
_cod_database_code 7224642
_reflns_odcompleteness_completeness 99.81
_reflns_odcompleteness_iscentric 1
_reflns_odcompleteness_theta 26.32

loop_
_space_group_symop_id
_space_group_symop_operation_xyz
1 'x, y, z'
2 '-x, -y, -z'

loop_
_atom_site_label
_atom_site_type_symbol
_atom_site_fract_x
_atom_site_fract_y
_atom_site_fract_z
_atom_site_U_iso_or_equiv
_atom_site_adp_type
_atom_site_occupancy
_atom_site_symmetry_multiplicity
_atom_site_calc_flag
_atom_site_refinement_flags
S1 S 0.10363(5) 0.08501(4) 0.25677(4) 0.01513(12) Uani 1 1 d .
S2 S 0.12644(5) 0.62927(5) 0.05224(4) 0.01666(12) Uani 1 1 d .
Cl2 Cl 0.60121(6) 0.45799(6) 0.24739(5) 0.03670(16) Uani 1 1 d .
Cl1 Cl 0.45571(6) 0.25181(6) 0.35591(6) 0.03866(17) Uani 1 1 d .
O1 O 0.14869(13) 0.06616(13) 0.36217(11) 0.0197(3) Uani 1 1 d .
O3 O 0.15821(14) 0.54369(13) -0.00461(11) 0.0223(3) Uani 1 1 d .
O2 O 0.18299(14) 0.02511(13) 0.18620(11) 0.0214(3) Uani 1 1 d .
N1 N -0.16673(16) 0.57487(15) 0.40435(13) 0.0162(4) Uani 1 1 d .
N3 N 0.08421(16) 0.55894(15) 0.17722(13) 0.0158(4) Uani 1 1 d .
N2 N 0.09591(16) 0.22584(14) 0.19296(13) 0.0152(3) Uani 1 1 d .
H2 H 0.0830 0.2397 0.1230 0.018 Uiso 1 1 d R
O4 O 0.01596(13) 0.72523(13) 0.01914(11) 0.0209(3) Uani 1 1 d .
C14 C -0.06921(19) 0.04910(17) 0.27473(16) 0.0155(4) Uani 1 1 d .
C5 C -0.1405(2) 0.26060(18) 0.52578(16) 0.0174(4) Uani 1 1 d .
H5 H -0.0822 0.1949 0.5167 0.021 Uiso 1 1 calc R
C21 C 0.28058(19) 0.69169(18) 0.04857(15) 0.0158(4) Uani 1 1 d .
C2 C -0.3194(2) 0.45912(19) 0.55605(16) 0.0188(4) Uani 1 1 d .
H2A H -0.3781 0.5242 0.5660 0.023 Uiso 1 1 calc R
C18 C -0.1361(2) 0.01511(18) 0.37725(16) 0.0172(4) Uani 1 1 d .
H18 H -0.0898 0.0095 0.4373 0.021 Uiso 1 1 calc R
C9 C 0.0147(2) 0.62806(18) 0.24792(16) 0.0172(4) Uani 1 1 d .
H9A H -0.0531 0.6910 0.2095 0.021 Uiso 1 1 calc R
H9B H 0.0823 0.6629 0.2733 0.021 Uiso 1 1 calc R
C11 C 0.08204(19) 0.36075(18) 0.30771(15) 0.0149(4) Uani 1 1 d .
H11 H 0.1403 0.2975 0.3574 0.018 Uiso 1 1 calc R
C8 C -0.05542(19) 0.54230(18) 0.34028(15) 0.0153(4) Uani 1 1 d .
C7 C -0.02292(19) 0.42250(17) 0.37095(15) 0.0142(4) Uani 1 1 d .
C22 C 0.2790(2) 0.78527(19) 0.09022(16) 0.0183(4) Uani 1 1 d .
H22 H 0.1955 0.8196 0.1156 0.022 Uiso 1 1 calc R
C23 C 0.4030(2) 0.82648(19) 0.09343(16) 0.0195(4) Uani 1 1 d .
H23 H 0.4023 0.8888 0.1214 0.023 Uiso 1 1 calc R
C25 C 0.4041(2) 0.64286(19) 0.00724(17) 0.0214(5) Uani 1 1 d .
H25 H 0.4042 0.5821 -0.0226 0.026 Uiso 1 1 calc R
C17 C -0.2724(2) -0.01032(18) 0.38942(17) 0.0194(4) Uani 1 1 d .
H17 H -0.3161 -0.0349 0.4582 0.023 Uiso 1 1 calc R
C15 C -0.1396(2) 0.06026(19) 0.18474(17) 0.0210(4) Uani 1 1 d .
H15 H -0.0951 0.0831 0.1161 0.025 Uiso 1 1 calc R
C10 C 0.17397(19) 0.45039(18) 0.23245(16) 0.0167(4) Uani 1 1 d .
H10A H 0.2388 0.4692 0.2738 0.020 Uiso 1 1 calc R
H10B H 0.2272 0.4168 0.1797 0.020 Uiso 1 1 calc R
C19 C -0.3446(2) 0.00028(18) 0.30065(17) 0.0207(5) Uani 1 1 d .
C1 C -0.20860(19) 0.47318(18) 0.47768(16) 0.0160(4) Uani 1 1 d .
C3 C -0.3388(2) 0.34517(19) 0.61834(16) 0.0205(5) Uani 1 1 d .
H3 H -0.4126 0.3335 0.6706 0.025 Uiso 1 1 calc R
C20 C -0.4914(2) -0.0299(2) 0.3135(2) 0.0292(5) Uani 1 1 d .
H20A H -0.4911 -0.1035 0.2991 0.044 Uiso 1 1 calc R
H20B H -0.5475 0.0317 0.2637 0.044 Uiso 1 1 calc R
H20C H -0.5292 -0.0369 0.3858 0.044 Uiso 1 1 calc R
C27 C 0.6651(2) 0.8179(2) 0.06278(19) 0.0293(5) Uani 1 1 d .
H27A H 0.6825 0.8834 0.0001 0.044 Uiso 1 1 calc R
H27B H 0.7394 0.7544 0.0669 0.044 Uiso 1 1 calc R
H27C H 0.6600 0.8426 0.1261 0.044 Uiso 1 1 calc R
C12 C 0.00369(19) 0.30680(18) 0.24345(16) 0.0162(4) Uani 1 1 d .
H12A H -0.0669 0.2636 0.2912 0.019 Uiso 1 1 calc R
H12B H -0.0433 0.3702 0.1876 0.019 Uiso 1 1 calc R
C24 C 0.5277(2) 0.6855(2) 0.01089(18) 0.0238(5) Uani 1 1 d .
H24 H 0.6106 0.6529 -0.0169 0.029 Uiso 1 1 calc R
C26 C 0.5295(2) 0.77632(19) 0.05543(16) 0.0205(5) Uani 1 1 d .
C16 C -0.2766(2) 0.03707(19) 0.19828(17) 0.0232(5) Uani 1 1 d .
H16 H -0.3242 0.0462 0.1380 0.028 Uiso 1 1 calc R
C13 C -0.2262(2) 0.69520(18) 0.39865(18) 0.0235(5) Uani 1 1 d .
H13A H -0.1893 0.7185 0.4526 0.035 Uiso 1 1 calc R
H13B H -0.3256 0.6989 0.4109 0.035 Uiso 1 1 calc R
H13C H -0.2031 0.7477 0.3286 0.035 Uiso 1 1 calc R
C4 C -0.2499(2) 0.24665(19) 0.60447(16) 0.0203(4) Uani 1 1 d .
H4 H -0.2644 0.1711 0.6485 0.024 Uiso 1 1 calc R
C6 C -0.11906(19) 0.37469(17) 0.46031(15) 0.0148(4) Uani 1 1 d .
C28 C 0.6169(2) 0.3086(2) 0.3251(2) 0.0414(7) Uani 1 1 d .
H28A H 0.6579 0.3000 0.3917 0.050 Uiso 1 1 calc R
H28B H 0.6793 0.2625 0.2862 0.050 Uiso 1 1 calc R

loop_
_atom_site_aniso_label
_atom_site_aniso_U_11
_atom_site_aniso_U_22
_atom_site_aniso_U_33
_atom_site_aniso_U_23
_atom_site_aniso_U_13
_atom_site_aniso_U_12
S1 0.0149(2) 0.0152(3) 0.0148(2) -0.0045(2) -0.00081(18) -0.00071(18)
S2 0.0157(2) 0.0204(3) 0.0141(2) -0.0050(2) -0.00082(18) -0.0040(2)
Cl2 0.0425(4) 0.0342(4) 0.0300(3) -0.0075(3) 0.0056(3) -0.0053(3)
Cl1 0.0223(3) 0.0302(3) 0.0619(4) -0.0154(3) 0.0023(3) 0.0004(2)
O1 0.0184(7) 0.0229(8) 0.0167(7) -0.0042(6) -0.0032(5) -0.0014(6)
O3 0.0238(8) 0.0277(9) 0.0195(8) -0.0121(7) 0.0005(6) -0.0068(6)
O2 0.0206(7) 0.0190(8) 0.0241(8) -0.0088(7) 0.0020(6) 0.0014(6)
N1 0.0191(9) 0.0137(9) 0.0156(8) -0.0051(7) 0.0008(6) -0.0020(7)
N3 0.0171(8) 0.0152(9) 0.0146(9) -0.0046(7) 0.0010(6) -0.0022(7)
N2 0.0172(8) 0.0153(9) 0.0129(8) -0.0046(7) 0.0002(6) -0.0015(7)
O4 0.0178(7) 0.0255(8) 0.0167(7) -0.0023(7) -0.0037(5) -0.0014(6)
C14 0.0169(10) 0.0113(10) 0.0181(10) -0.0042(8) -0.0013(7) -0.0015(8)
C5 0.0191(10) 0.0153(10) 0.0177(10) -0.0045(9) -0.0038(8) -0.0012(8)
C21 0.0175(10) 0.0167(10) 0.0117(10) -0.0013(8) -0.0009(7) -0.0039(8)
C2 0.0189(10) 0.0200(11) 0.0179(10) -0.0079(9) 0.0000(8) -0.0001(8)
C18 0.0188(10) 0.0162(10) 0.0174(10) -0.0066(9) -0.0036(8) 0.0000(8)
C9 0.0190(10) 0.0157(10) 0.0169(10) -0.0053(9) -0.0004(8) -0.0025(8)
C11 0.0143(9) 0.0156(10) 0.0148(10) -0.0046(8) -0.0026(7) -0.0006(8)
C8 0.0153(10) 0.0173(10) 0.0141(10) -0.0058(9) -0.0005(7) -0.0024(8)
C7 0.0146(10) 0.0153(10) 0.0127(10) -0.0034(8) -0.0023(7) -0.0023(7)
C22 0.0176(10) 0.0214(11) 0.0143(10) -0.0045(9) 0.0013(8) -0.0009(8)
C23 0.0243(11) 0.0191(11) 0.0151(10) -0.0047(9) -0.0008(8) -0.0042(8)
C25 0.0226(11) 0.0187(11) 0.0243(11) -0.0090(9) 0.0009(8) -0.0033(8)
C17 0.0200(10) 0.0163(11) 0.0209(11) -0.0061(9) 0.0031(8) -0.0013(8)
C15 0.0256(11) 0.0213(11) 0.0164(10) -0.0040(9) -0.0013(8) -0.0076(9)
C10 0.0136(10) 0.0186(11) 0.0191(10) -0.0074(9) -0.0010(7) -0.0019(8)
C19 0.0190(10) 0.0150(11) 0.0293(12) -0.0086(9) -0.0021(8) -0.0012(8)
C1 0.0180(10) 0.0166(10) 0.0143(10) -0.0051(9) -0.0030(7) -0.0028(8)
C3 0.0191(10) 0.0247(12) 0.0161(10) -0.0038(9) 0.0015(8) -0.0053(8)
C20 0.0203(11) 0.0311(13) 0.0406(14) -0.0154(12) -0.0014(9) -0.0072(9)
C27 0.0225(12) 0.0358(14) 0.0317(13) -0.0116(11) 0.0003(9) -0.0090(10)
C12 0.0133(10) 0.0158(10) 0.0208(11) -0.0083(9) 0.0005(7) -0.0010(8)
C24 0.0180(11) 0.0247(12) 0.0282(12) -0.0100(10) 0.0043(8) -0.0007(9)
C26 0.0204(11) 0.0239(12) 0.0164(10) -0.0034(9) -0.0010(8) -0.0061(9)
C16 0.0276(12) 0.0219(12) 0.0223(11) -0.0059(10) -0.0097(9) -0.0060(9)
C13 0.0298(12) 0.0154(11) 0.0232(12) -0.0060(9) 0.0019(9) 0.0010(9)
C4 0.0230(11) 0.0175(11) 0.0173(10) 0.0013(9) -0.0036(8) -0.0064(8)
C6 0.0155(10) 0.0160(10) 0.0145(10) -0.0057(8) -0.0036(7) -0.0027(8)
C28 0.0242(13) 0.0372(15) 0.0578(18) -0.0052(14) -0.0123(11) -0.0017(11)

loop_
_atom_type_symbol
_atom_type_description
_atom_type_scat_dispersion_real
_atom_type_scat_dispersion_imag
_atom_type_scat_source
C C 0.0033 0.0016 'International Tables Vol C Tables 4.2.6.8 and 6.1.1.4'
H H 0.0000 0.0000 'International Tables Vol C Tables 4.2.6.8 and 6.1.1.4'
Cl Cl 0.1484 0.1585 'International Tables Vol C Tables 4.2.6.8 and 6.1.1.4'
N N 0.0061 0.0033 'International Tables Vol C Tables 4.2.6.8 and 6.1.1.4'
O O 0.0106 0.0060 'International Tables Vol C Tables 4.2.6.8 and 6.1.1.4'
S S 0.1246 0.1234 'International Tables Vol C Tables 4.2.6.8 and 6.1.1.4'

loop_
_geom_angle_atom_site_label_1
_geom_angle_atom_site_label_2
_geom_angle_atom_site_label_3
_geom_angle
O1 S1 N2 107.68(9)
O1 S1 C14 106.95(9)
O2 S1 O1 119.85(8)
O2 S1 N2 106.43(8)
O2 S1 C14 108.49(9)
N2 S1 C14 106.79(9)
O3 S2 N3 107.53(9)
O3 S2 O4 119.77(9)
O3 S2 C21 107.46(9)
N3 S2 C21 108.02(9)
O4 S2 N3 105.79(8)
O4 S2 C21 107.80(9)
C8 N1 C13 126.19(17)
C1 N1 C8 108.05(16)
C1 N1 C13 125.73(16)
C9 N3 S2 118.57(13)
C9 N3 C10 114.69(15)
C10 N3 S2 118.70(12)
S1 N2 H2 110.4
C12 N2 S1 116.85(13)
C12 N2 H2 113.8
C18 C14 S1 120.50(15)
C15 C14 S1 119.26(15)
C15 C14 C18 120.19(18)
C4 C5 H5 120.4
C4 C5 C6 119.17(18)
C6 C5 H5 120.4
C22 C21 S2 120.57(15)
C25 C21 S2 118.78(16)
C25 C21 C22 120.61(18)
C1 C2 H2A 121.2
C3 C2 H2A 121.2
C3 C2 C1 117.69(19)
C14 C18 H18 120.2
C17 C18 C14 119.62(18)
C17 C18 H18 120.2
N3 C9 H9A 110.6
N3 C9 H9B 110.6
N3 C9 C8 105.91(16)
H9A C9 H9B 108.7
C8 C9 H9A 110.6
C8 C9 H9B 110.6
C7 C11 H11 109.4
C7 C11 C10 109.17(16)
C7 C11 C12 108.38(15)
C10 C11 H11 109.4
C12 C11 H11 109.4
C12 C11 C10 111.09(16)
N1 C8 C9 123.87(17)
C7 C8 N1 110.61(17)
C7 C8 C9 125.49(17)
C8 C7 C11 122.44(17)
C8 C7 C6 106.94(17)
C6 C7 C11 130.10(18)
C21 C22 H22 120.4
C23 C22 C21 119.20(18)
C23 C22 H22 120.4
C22 C23 H23 119.4
C22 C23 C26 121.3(2)
C26 C23 H23 119.4
C21 C25 H25 120.3
C21 C25 C24 119.4(2)
C24 C25 H25 120.3
C18 C17 H17 119.4
C18 C17 C19 121.12(19)
C19 C17 H17 119.4
C14 C15 H15 120.3
C16 C15 C14 119.36(19)
C16 C15 H15 120.3
N3 C10 C11 108.98(15)
N3 C10 H10A 109.9
N3 C10 H10B 109.9
C11 C10 H10A 109.9
C11 C10 H10B 109.9
H10A C10 H10B 108.3
C17 C19 C20 121.38(19)
C17 C19 C16 118.33(19)
C16 C19 C20 120.27(19)
N1 C1 C2 129.91(18)
N1 C1 C6 108.17(16)
C2 C1 C6 121.90(19)
C2 C3 H3 119.3
C2 C3 C4 121.50(18)
C4 C3 H3 119.3
C19 C20 H20A 109.5
C19 C20 H20B 109.5
C19 C20 H20C 109.5
H20A C20 H20B 109.5
H20A C20 H20C 109.5
H20B C20 H20C 109.5
H27A C27 H27B 109.5
H27A C27 H27C 109.5
H27B C27 H27C 109.5
C26 C27 H27A 109.5
C26 C27 H27B 109.5
C26 C27 H27C 109.5
N2 C12 C11 113.12(15)
N2 C12 H12A 109.0
N2 C12 H12B 109.0
C11 C12 H12A 109.0
C11 C12 H12B 109.0
H12A C12 H12B 107.8
C25 C24 H24 119.4
C25 C24 C26 121.10(19)
C26 C24 H24 119.4
C23 C26 C27 121.3(2)
C24 C26 C23 118.36(19)
C24 C26 C27 120.31(19)
C15 C16 C19 121.35(19)
C15 C16 H16 119.3
C19 C16 H16 119.3
N1 C13 H13A 109.5
N1 C13 H13B 109.5
N1 C13 H13C 109.5
H13A C13 H13B 109.5
H13A C13 H13C 109.5
H13B C13 H13C 109.5
C5 C4 C3 120.79(19)
C5 C4 H4 119.6
C3 C4 H4 119.6
C5 C6 C7 134.84(18)
C5 C6 C1 118.93(17)
C1 C6 C7 106.22(17)
Cl2 C28 Cl1 112.59(13)
Cl2 C28 H28A 109.1
Cl2 C28 H28B 109.1
Cl1 C28 H28A 109.1
Cl1 C28 H28B 109.1
H28A C28 H28B 107.8

loop_
_geom_bond_atom_site_label_1
_geom_bond_atom_site_label_2
_geom_bond_distance
S1 O1 1.4359(14)
S1 O2 1.4355(14)
S1 N2 1.6249(17)
S1 C14 1.7731(19)
S2 O3 1.4288(15)
S2 N3 1.6265(16)
S2 O4 1.4426(14)
S2 C21 1.767(2)
Cl2 C28 1.752(3)
Cl1 C28 1.761(2)
N1 C8 1.381(2)
N1 C1 1.379(3)
N1 C13 1.453(3)
N3 C9 1.476(2)
N3 C10 1.477(2)
N2 H2 0.8995
N2 C12 1.482(2)
C14 C18 1.391(3)
C14 C15 1.391(3)
C5 H5 0.9300
C5 C4 1.388(3)
C5 C6 1.399(3)
C21 C22 1.393(3)
C21 C25 1.387(3)
C2 H2A 0.9300
C2 C1 1.395(3)
C2 C3 1.382(3)
C18 H18 0.9300
C18 C17 1.388(3)
C9 H9A 0.9700
C9 H9B 0.9700
C9 C8 1.494(3)
C11 H11 0.9800
C11 C7 1.499(3)
C11 C10 1.535(3)
C11 C12 1.534(3)
C8 C7 1.361(3)
C7 C6 1.439(3)
C22 H22 0.9300
C22 C23 1.384(3)
C23 H23 0.9300
C23 C26 1.397(3)
C25 H25 0.9300
C25 C24 1.389(3)
C17 H17 0.9300
C17 C19 1.389(3)
C15 H15 0.9300
C15 C16 1.385(3)
C10 H10A 0.9700
C10 H10B 0.9700
C19 C20 1.507(3)
C19 C16 1.396(3)
C1 C6 1.421(3)
C3 H3 0.9300
C3 C4 1.403(3)
C20 H20A 0.9600
C20 H20B 0.9600
C20 H20C 0.9600
C27 H27A 0.9600
C27 H27B 0.9600
C27 H27C 0.9600
C27 C26 1.505(3)
C12 H12A 0.9700
C12 H12B 0.9700
C24 H24 0.9300
C24 C26 1.392(3)
C16 H16 0.9300
C13 H13A 0.9600
C13 H13B 0.9600
C13 H13C 0.9600
C4 H4 0.9300
C28 H28A 0.9700
C28 H28B 0.9700

loop_
_geom_torsion_atom_site_label_1
_geom_torsion_atom_site_label_2
_geom_torsion_atom_site_label_3
_geom_torsion_atom_site_label_4
_geom_torsion
S1 N2 C12 C11 97.86(17)
S1 C14 C18 C17 178.70(15)
S1 C14 C15 C16 -177.30(16)
S2 N3 C9 C8 160.03(13)
S2 N3 C10 C11 -143.00(14)
S2 C21 C22 C23 175.26(15)
S2 C21 C25 C24 -175.45(16)
O1 S1 N2 C12 -57.94(15)
O1 S1 C14 C18 2.35(19)
O1 S1 C14 C15 179.55(16)
O3 S2 N3 C9 -165.57(14)
O3 S2 N3 C10 47.27(16)
O3 S2 C21 C22 174.78(16)
O3 S2 C21 C25 -7.66(19)
O2 S1 N2 C12 172.37(13)
O2 S1 C14 C18 132.94(16)
O2 S1 C14 C15 -49.86(19)
N1 C8 C7 C11 172.41(17)
N1 C8 C7 C6 0.0(2)
N1 C1 C6 C5 179.74(17)
N1 C1 C6 C7 -1.2(2)
N3 S2 C21 C22 -69.47(18)
N3 S2 C21 C25 108.09(17)
N3 C9 C8 N1 -157.66(17)
N3 C9 C8 C7 20.0(3)
N2 S1 C14 C18 -112.71(17)
N2 S1 C14 C15 64.49(18)
O4 S2 N3 C9 -36.50(16)
O4 S2 N3 C10 176.34(14)
O4 S2 C21 C22 44.42(18)
O4 S2 C21 C25 -138.02(16)
C14 S1 N2 C12 56.63(16)
C14 C18 C17 C19 -1.6(3)
C14 C15 C16 C19 -1.4(3)
C21 S2 N3 C9 78.73(15)
C21 S2 N3 C10 -68.43(16)
C21 C22 C23 C26 0.2(3)
C21 C25 C24 C26 0.1(3)
C2 C1 C6 C5 -1.8(3)
C2 C1 C6 C7 177.22(18)
C2 C3 C4 C5 -1.3(3)
C18 C14 C15 C16 -0.1(3)
C18 C17 C19 C20 178.58(19)
C18 C17 C19 C16 0.1(3)
C9 N3 C10 C11 68.6(2)
C9 C8 C7 C11 -5.5(3)
C9 C8 C7 C6 -177.93(18)
C11 C7 C6 C5 7.9(4)
C11 C7 C6 C1 -170.86(19)
C8 N1 C1 C2 -177.0(2)
C8 N1 C1 C6 1.3(2)
C8 C7 C6 C5 179.6(2)
C8 C7 C6 C1 0.8(2)
C7 C11 C10 N3 -46.3(2)
C7 C11 C12 N2 -169.85(16)
C22 C21 C25 C24 2.1(3)
C22 C23 C26 C27 -177.6(2)
C22 C23 C26 C24 1.9(3)
C25 C21 C22 C23 -2.2(3)
C25 C24 C26 C23 -2.1(3)
C25 C24 C26 C27 177.5(2)
C17 C19 C16 C15 1.3(3)
C15 C14 C18 C17 1.5(3)
C10 N3 C9 C8 -51.5(2)
C10 C11 C7 C8 18.3(3)
C10 C11 C7 C6 -171.16(19)
C10 C11 C12 N2 70.2(2)
C1 N1 C8 C9 177.18(18)
C1 N1 C8 C7 -0.8(2)
C1 C2 C3 C4 0.6(3)
C3 C2 C1 N1 179.02(19)
C3 C2 C1 C6 0.9(3)
C20 C19 C16 C15 -177.1(2)
C12 C11 C7 C8 -102.8(2)
C12 C11 C7 C6 67.7(3)
C12 C11 C10 N3 73.13(19)
C13 N1 C8 C9 -5.0(3)
C13 N1 C8 C7 177.01(19)
C13 N1 C1 C2 5.1(3)
C13 N1 C1 C6 -176.55(18)
C4 C5 C6 C7 -177.6(2)
C4 C5 C6 C1 1.1(3)
C6 C5 C4 C3 0.4(3)
